data_4518337
loop_
_publ_author_name
'He, Jian'
'Bai, Zhi-Qin'
'Yuan, Pan-Feng'
'Wu, Li-Zhu'
'Liu, Qiang'

_publ_section_title
;
 Highly Efficient Iridium-Based Photosensitizers for
 Thia-Patern\`o--B\"uchi Reaction and Aza-Photocyclization
;
_journal_name_full 'ACS Catalysis'
_journal_page_first 446
_journal_page_last 455
_journal_paper_doi 10.1021/acscatal.0c05005
_journal_year 2020
_chemical_formula_moiety 'C18 H15 N O3 S2'
_chemical_formula_sum 'C18 H15 N O3 S2'
_chemical_formula_weight 357.43
_space_group_crystal_system monoclinic
_space_group_IT_number 14
_space_group_name_Hall '-P 2yn'
_space_group_name_H-M_alt 'P 1 21/n 1'
_atom_sites_solution_hydrogens geom
_atom_sites_solution_primary direct
_audit_creation_date 2018-11-23
_audit_creation_method
;
Olex2 1.2
(compiled 2018.05.29 svn.r3508 for OlexSys, GUI svn.r5506)
;
_cell_angle_alpha 90
_cell_angle_beta 106.602(6)
_cell_angle_gamma 90
_cell_formula_units_Z 4
_cell_length_a 10.5004(6)
_cell_length_b 9.9404(5)
_cell_length_c 16.6691(10)
_cell_measurement_reflns_used 1445
_cell_measurement_temperature 293.75(10)
_cell_measurement_theta_max 26.0650
_cell_measurement_theta_min 4.1020
_cell_volume 1667.36(17)
_computing_cell_refinement
;
CrysAlisPro, Agilent Technologies,
Version 1.171.36.28 (release 01-02-2013 CrysAlis171 .NET)
(compiled Feb  1 2013,16:14:44)
;
_computing_data_collection
;
CrysAlisPro, Agilent Technologies,
Version 1.171.36.28 (release 01-02-2013 CrysAlis171 .NET)
(compiled Feb  1 2013,16:14:44)
;
_computing_data_reduction
;
CrysAlisPro, Agilent Technologies,
Version 1.171.36.28 (release 01-02-2013 CrysAlis171 .NET)
(compiled Feb  1 2013,16:14:44)
;
_computing_molecular_graphics 'Olex2 (Dolomanov et al., 2009)'
_computing_publication_material 'Olex2 (Dolomanov et al., 2009)'
_computing_structure_refinement 'ShelXL (Sheldrick, 2015)'
_computing_structure_solution 'ShelXS (Sheldrick, 2008)'
_diffrn_ambient_temperature 293.75(10)
_diffrn_detector_area_resol_mean 16.0733
_diffrn_measured_fraction_theta_full 0.997
_diffrn_measured_fraction_theta_max 0.997
_diffrn_measurement_details
;
#__ type_ start__ end____ width___ exp.time_
  1 omega -102.00  -77.00   1.0000    2.0000
omega____ theta____ kappa____ phi______ frames
    -      -19.4273  178.0000  -30.0000 25

#__ type_ start__ end____ width___ exp.time_
  2 omega    1.00   86.00   1.0000    2.0000
omega____ theta____ kappa____ phi______ frames
    -       22.7867   57.0000 -180.0000 85

#__ type_ start__ end____ width___ exp.time_
  3 omega   -9.00   96.00   1.0000    2.0000
omega____ theta____ kappa____ phi______ frames
    -       22.7867   38.0000   90.0000 105

#__ type_ start__ end____ width___ exp.time_
  4 omega   39.00   70.00   1.0000    2.0000
omega____ theta____ kappa____ phi______ frames
    -       22.7867  178.0000  -30.0000 31
;
_diffrn_measurement_device_type 'SuperNova, Dual, Cu at zero, Eos'
_diffrn_measurement_method '\w scans'
_diffrn_orient_matrix_UB_11 0.0404292000
_diffrn_orient_matrix_UB_12 0.0011881000
_diffrn_orient_matrix_UB_13 0.0421176000
_diffrn_orient_matrix_UB_21 -0.0157487000
_diffrn_orient_matrix_UB_22 0.0688563000
_diffrn_orient_matrix_UB_23 0.0029943000
_diffrn_orient_matrix_UB_31 -0.0555717000
_diffrn_orient_matrix_UB_32 -0.0186979000
_diffrn_orient_matrix_UB_33 0.0137000000
_diffrn_radiation_monochromator mirror
_diffrn_radiation_type MoK\a
_diffrn_radiation_wavelength 0.71073
_diffrn_reflns_av_R_equivalents 0.0378
_diffrn_reflns_av_unetI/netI 0.0570
_diffrn_reflns_Laue_measured_fraction_full 0.997
_diffrn_reflns_Laue_measured_fraction_max 0.997
_diffrn_reflns_limit_h_max 12
_diffrn_reflns_limit_h_min -12
_diffrn_reflns_limit_k_max 7
_diffrn_reflns_limit_k_min -12
_diffrn_reflns_limit_l_max 19
_diffrn_reflns_limit_l_min -20
_diffrn_reflns_number 6668
_diffrn_reflns_point_group_measured_fraction_full 0.997
_diffrn_reflns_point_group_measured_fraction_max 0.997
_diffrn_reflns_theta_full 25.242
_diffrn_reflns_theta_max 26.022
_diffrn_reflns_theta_min 3.377
_diffrn_source 'SuperNova (Mo) X-ray Source'
_exptl_absorpt_coefficient_mu 0.335
_exptl_absorpt_correction_T_max 1.00000
_exptl_absorpt_correction_T_min 0.57303
_exptl_absorpt_correction_type multi-scan
_exptl_absorpt_process_details
;
CrysAlisPro, Agilent Technologies,
Version 1.171.36.28 (release 01-02-2013 CrysAlis171 .NET)
(compiled Feb  1 2013,16:14:44)
Empirical absorption correction using spherical harmonics,
 implemented in SCALE3 ABSPACK scaling algorithm.
;
_exptl_crystal_colour 'clear light colourless'
_exptl_crystal_colour_lustre clear
_exptl_crystal_colour_modifier light
_exptl_crystal_colour_primary colourless
_exptl_crystal_density_diffrn 1.424
_exptl_crystal_description block
_exptl_crystal_F_000 744
_exptl_crystal_size_max 0.17
_exptl_crystal_size_mid 0.15
_exptl_crystal_size_min 0.12
_refine_diff_density_max 0.207
_refine_diff_density_min -0.253
_refine_diff_density_rms 0.053
_refine_ls_extinction_method none
_refine_ls_goodness_of_fit_ref 1.056
_refine_ls_hydrogen_treatment constr
_refine_ls_matrix_type full
_refine_ls_number_parameters 218
_refine_ls_number_reflns 3278
_refine_ls_number_restraints 0
_refine_ls_restrained_S_all 1.056
_refine_ls_R_factor_all 0.0711
_refine_ls_R_factor_gt 0.0460
_refine_ls_shift/su_max 0.000
_refine_ls_shift/su_mean 0.000
_refine_ls_structure_factor_coef Fsqd
_refine_ls_weighting_details 'w=1/[\s^2^(Fo^2^)+(0.0412P)^2^] where P=(Fo^2^+2Fc^2^)/3'
_refine_ls_weighting_scheme calc
_refine_ls_wR_factor_gt 0.0955
_refine_ls_wR_factor_ref 0.1100
_reflns_Friedel_coverage 0.000
_reflns_number_gt 2314
_reflns_number_total 3278
_reflns_threshold_expression 'I > 2\s(I)'
_cod_data_source_file cs0c05005_si_002.cif
_cod_data_source_block hej_1108
_cod_original_cell_volume 1667.35(17)
_cod_database_code 4518337
_shelx_shelxl_version_number 2018/3
_shelx_space_group_comment
;
The symmetry employed for this shelxl refinement is uniquely defined
by the following loop, which should always be used as a source of
symmetry information in preference to the above space-group names.
They are only intended as comments.
;
_shelx_estimated_absorpt_t_max 0.961
_shelx_estimated_absorpt_t_min 0.945
_reflns_odcompleteness_completeness 99.64
_reflns_odcompleteness_iscentric 1
_reflns_odcompleteness_theta 26.32
_olex2_refinement_description
;
1. Fixed Uiso
 At 1.2 times of:
  All C(H) groups
 At 1.5 times of:
  All C(H,H,H) groups
2.a Ternary CH refined with riding coordinates:
 C9(H9), C12(H12)
2.b Aromatic/amide H refined with riding coordinates:
 C11(H11), C13(H13), C14(H14), C15(H15), C16(H16), C17(H17), C18(H18),
 C19(H19), C20(H20), C22(H22)
2.c Idealised Me refined as rotating group:
 C21(H21A,H21B,H21C)
;
_olex2_date_sample_data_collection 2018-11-08
_olex2_submission_special_instructions 'No special instructions were received'

loop_
_space_group_symop_operation_xyz
'x, y, z'
'-x+1/2, y+1/2, -z+1/2'
'-x, -y, -z'
'x-1/2, -y-1/2, z-1/2'

loop_
_atom_site_label
_atom_site_type_symbol
_atom_site_fract_x
_atom_site_fract_y
_atom_site_fract_z
_atom_site_U_iso_or_equiv
_atom_site_adp_type
_atom_site_occupancy
_atom_site_site_symmetry_order
_atom_site_calc_flag
_atom_site_refinement_flags_posn
_atom_site_refinement_flags_adp
_atom_site_refinement_flags_occupancy
_atom_site_disorder_assembly
_atom_site_disorder_group
S1 S 0.43427(6) 0.42616(7) 0.08416(4) 0.0418(2) Uani 1 1 d . . . . .
S2 S 0.42306(7) 0.55642(7) 0.24103(4) 0.0480(2) Uani 1 1 d . . . . .
O1 O 0.20443(15) 0.53034(17) 0.09987(12) 0.0458(5) Uani 1 1 d . . . . .
N2 N 0.45119(17) 0.19365(19) 0.24622(12) 0.0345(5) Uani 1 1 d . . . . .
O3 O 0.28164(16) 0.14033(18) 0.12907(12) 0.0496(5) Uani 1 1 d . . . . .
O4 O 0.58727(17) 0.30005(18) 0.36189(11) 0.0480(5) Uani 1 1 d . . . . .
C5 C 0.3322(2) 0.2180(3) 0.18403(16) 0.0357(6) Uani 1 1 d . . . . .
C6 C 0.4867(2) 0.2971(2) 0.30530(15) 0.0365(6) Uani 1 1 d . . . . .
C7 C 0.5323(2) 0.0777(2) 0.24480(15) 0.0349(6) Uani 1 1 d . . . . .
C8 C 0.3231(2) 0.4686(2) 0.14558(15) 0.0366(6) Uani 1 1 d . . . . .
C9 C 0.3767(2) 0.4012(3) 0.28349(15) 0.0412(6) Uani 1 1 d . . . . .
H9 H 0.331731 0.414677 0.326950 0.049 Uiso 1 1 calc R . . . .
C10 C 0.2026(2) 0.6550(2) 0.06129(15) 0.0364(6) Uani 1 1 d . . . . .
C11 C 0.0783(2) 0.6943(3) 0.01410(15) 0.0395(6) Uani 1 1 d . . . . .
H11 H 0.005946 0.637287 0.007930 0.047 Uiso 1 1 calc R . . . .
C12 C 0.2852(2) 0.3557(2) 0.19936(15) 0.0367(6) Uani 1 1 d . . . . .
H12 H 0.191089 0.357524 0.197431 0.044 Uiso 1 1 calc R . . . .
C13 C 0.1680(3) 0.9026(3) -0.01556(17) 0.0504(7) Uani 1 1 d . . . . .
H13 H 0.156394 0.986859 -0.040896 0.061 Uiso 1 1 calc R . . . .
C14 C 0.0616(3) 0.8186(3) -0.02403(16) 0.0473(7) Uani 1 1 d . . . . .
H14 H -0.022541 0.845586 -0.055739 0.057 Uiso 1 1 calc R . . . .
C15 C 0.5598(2) -0.0126(3) 0.30930(17) 0.0443(6) Uani 1 1 d . . . . .
H15 H 0.527588 0.001044 0.355146 0.053 Uiso 1 1 calc R . . . .
C16 C 0.3112(2) 0.7371(3) 0.07037(17) 0.0454(7) Uani 1 1 d . . . . .
H16 H 0.395201 0.710118 0.102263 0.054 Uiso 1 1 calc R . . . .
C17 C 0.5803(2) 0.0596(3) 0.17671(17) 0.0479(7) Uani 1 1 d . . . . .
H17 H 0.561456 0.121939 0.133323 0.057 Uiso 1 1 calc R . . . .
C18 C 0.6833(3) -0.1440(3) 0.2378(2) 0.0612(8) Uani 1 1 d . . . . .
H18 H 0.733679 -0.220006 0.235258 0.073 Uiso 1 1 calc R . . . .
C19 C 0.2921(3) 0.8613(3) 0.03071(17) 0.0503(7) Uani 1 1 d . . . . .
H19 H 0.364646 0.917552 0.035541 0.060 Uiso 1 1 calc R . . . .
C20 C 0.6361(3) -0.1243(3) 0.30556(19) 0.0567(8) Uani 1 1 d . . . . .
H20 H 0.655588 -0.186276 0.349155 0.068 Uiso 1 1 calc R . . . .
C21 C 0.3228(3) 0.3578(3) -0.00962(17) 0.0658(9) Uani 1 1 d . . . . .
H21A H 0.371819 0.334960 -0.048310 0.099 Uiso 1 1 calc GR . . . .
H21B H 0.256206 0.423415 -0.034603 0.099 Uiso 1 1 calc GR . . . .
H21C H 0.280976 0.278591 0.003951 0.099 Uiso 1 1 calc GR . . . .
C22 C 0.6565(3) -0.0523(3) 0.17381(19) 0.0581(8) Uani 1 1 d . . . . .
H22 H 0.689770 -0.065450 0.128343 0.070 Uiso 1 1 calc R . . . .

loop_
_atom_site_aniso_label
_atom_site_aniso_U_11
_atom_site_aniso_U_22
_atom_site_aniso_U_33
_atom_site_aniso_U_23
_atom_site_aniso_U_13
_atom_site_aniso_U_12
S1 0.0365(4) 0.0467(4) 0.0446(4) -0.0019(3) 0.0156(3) -0.0024(3)
S2 0.0662(5) 0.0327(4) 0.0460(4) -0.0034(3) 0.0176(3) -0.0051(3)
O1 0.0333(9) 0.0399(11) 0.0647(12) 0.0178(9) 0.0148(8) 0.0044(8)
N2 0.0356(11) 0.0281(11) 0.0389(11) -0.0018(9) 0.0090(9) 0.0022(9)
O3 0.0433(11) 0.0392(11) 0.0581(12) -0.0057(10) 0.0015(9) -0.0024(8)
O4 0.0499(11) 0.0488(12) 0.0410(11) -0.0016(9) 0.0059(9) -0.0040(9)
C5 0.0305(13) 0.0308(14) 0.0458(15) 0.0048(12) 0.0108(11) -0.0034(11)
C6 0.0432(14) 0.0334(15) 0.0365(14) 0.0011(12) 0.0174(11) -0.0026(11)
C7 0.0312(12) 0.0312(14) 0.0418(14) 0.0009(12) 0.0096(10) 0.0008(10)
C8 0.0331(13) 0.0324(14) 0.0453(14) 0.0038(12) 0.0129(11) 0.0032(10)
C9 0.0535(15) 0.0337(15) 0.0424(15) 0.0011(12) 0.0235(12) 0.0041(12)
C10 0.0412(14) 0.0298(14) 0.0408(14) 0.0037(12) 0.0160(11) 0.0038(11)
C11 0.0389(14) 0.0404(16) 0.0407(14) 0.0000(12) 0.0137(11) 0.0029(12)
C12 0.0324(13) 0.0331(14) 0.0480(15) 0.0051(12) 0.0167(11) 0.0046(10)
C13 0.0657(19) 0.0367(16) 0.0488(16) 0.0113(14) 0.0162(14) 0.0124(14)
C14 0.0488(16) 0.0468(18) 0.0448(16) 0.0074(14) 0.0108(12) 0.0122(13)
C15 0.0469(15) 0.0430(17) 0.0460(15) 0.0067(13) 0.0180(12) 0.0046(13)
C16 0.0414(15) 0.0391(16) 0.0540(17) 0.0082(14) 0.0110(12) -0.0001(12)
C17 0.0523(16) 0.0488(18) 0.0456(16) 0.0101(14) 0.0191(13) 0.0095(13)
C18 0.0581(18) 0.0505(19) 0.082(2) 0.0087(18) 0.0308(16) 0.0203(15)
C19 0.0585(18) 0.0366(16) 0.0582(18) 0.0030(14) 0.0202(14) -0.0070(13)
C20 0.0611(18) 0.0452(18) 0.068(2) 0.0191(16) 0.0254(15) 0.0173(14)
C21 0.072(2) 0.081(2) 0.0442(17) -0.0128(17) 0.0152(15) -0.0138(17)
C22 0.0625(19) 0.058(2) 0.0624(19) 0.0058(17) 0.0322(15) 0.0162(15)

loop_
_atom_type_symbol
_atom_type_description
_atom_type_scat_dispersion_real
_atom_type_scat_dispersion_imag
_atom_type_scat_source
C C 0.0033 0.0016 'International Tables Vol C Tables 4.2.6.8 and 6.1.1.4'
H H 0.0000 0.0000 'International Tables Vol C Tables 4.2.6.8 and 6.1.1.4'
N N 0.0061 0.0033 'International Tables Vol C Tables 4.2.6.8 and 6.1.1.4'
O O 0.0106 0.0060 'International Tables Vol C Tables 4.2.6.8 and 6.1.1.4'
S S 0.1246 0.1234 'International Tables Vol C Tables 4.2.6.8 and 6.1.1.4'

loop_
_geom_angle_atom_site_label_1
_geom_angle_atom_site_label_2
_geom_angle_atom_site_label_3
_geom_angle
_geom_angle_site_symmetry_1
_geom_angle_site_symmetry_3
_geom_angle_publ_flag
C21 S1 C8 102.45(12) . . ?
C9 S2 C8 77.65(11) . . ?
C10 O1 C8 122.19(17) . . ?
C5 N2 C6 113.40(19) . . ?
C5 N2 C7 122.32(19) . . ?
C6 N2 C7 124.12(19) . . ?
N2 C5 C12 107.4(2) . . ?
O3 C5 N2 124.2(2) . . ?
O3 C5 C12 128.4(2) . . ?
N2 C6 C9 107.5(2) . . ?
O4 C6 N2 124.7(2) . . ?
O4 C6 C9 127.7(2) . . ?
C15 C7 N2 120.5(2) . . ?
C15 C7 C17 121.1(2) . . ?
C17 C7 N2 118.4(2) . . ?
S1 C8 S2 107.26(11) . . ?
O1 C8 S1 114.29(17) . . ?
O1 C8 S2 117.21(17) . . ?
O1 C8 C12 107.15(17) . . ?
C12 C8 S1 118.02(16) . . ?
C12 C8 S2 91.17(15) . . ?
S2 C9 H9 114.3 . . ?
C6 C9 S2 113.65(16) . . ?
C6 C9 H9 114.3 . . ?
C6 C9 C12 104.7(2) . . ?
C12 C9 S2 93.56(15) . . ?
C12 C9 H9 114.3 . . ?
C11 C10 O1 113.7(2) . . ?
C11 C10 C16 121.1(2) . . ?
C16 C10 O1 125.1(2) . . ?
C10 C11 H11 120.2 . . ?
C10 C11 C14 119.6(2) . . ?
C14 C11 H11 120.2 . . ?
C5 C12 C8 114.13(19) . . ?
C5 C12 C9 106.03(19) . . ?
C5 C12 H12 112.9 . . ?
C8 C12 H12 112.9 . . ?
C9 C12 C8 96.79(18) . . ?
C9 C12 H12 112.9 . . ?
C14 C13 H13 120.3 . . ?
C14 C13 C19 119.4(3) . . ?
C19 C13 H13 120.3 . . ?
C11 C14 H14 119.8 . . ?
C13 C14 C11 120.4(2) . . ?
C13 C14 H14 119.8 . . ?
C7 C15 H15 120.4 . . ?
C7 C15 C20 119.2(2) . . ?
C20 C15 H15 120.4 . . ?
C10 C16 H16 120.9 . . ?
C10 C16 C19 118.2(2) . . ?
C19 C16 H16 120.9 . . ?
C7 C17 H17 120.4 . . ?
C22 C17 C7 119.1(2) . . ?
C22 C17 H17 120.4 . . ?
C20 C18 H18 119.9 . . ?
C22 C18 H18 119.9 . . ?
C22 C18 C20 120.3(3) . . ?
C13 C19 C16 121.2(2) . . ?
C13 C19 H19 119.4 . . ?
C16 C19 H19 119.4 . . ?
C15 C20 H20 119.9 . . ?
C18 C20 C15 120.2(3) . . ?
C18 C20 H20 119.9 . . ?
S1 C21 H21A 109.5 . . ?
S1 C21 H21B 109.5 . . ?
S1 C21 H21C 109.5 . . ?
H21A C21 H21B 109.5 . . ?
H21A C21 H21C 109.5 . . ?
H21B C21 H21C 109.5 . . ?
C17 C22 H22 119.9 . . ?
C18 C22 C17 120.1(3) . . ?
C18 C22 H22 119.9 . . ?

loop_
_geom_bond_atom_site_label_1
_geom_bond_atom_site_label_2
_geom_bond_distance
_geom_bond_site_symmetry_2
_geom_bond_publ_flag
S1 C8 1.809(2) . ?
S1 C21 1.797(3) . ?
S2 C8 1.855(3) . ?
S2 C9 1.821(3) . ?
O1 C8 1.403(3) . ?
O1 C10 1.394(3) . ?
N2 C5 1.398(3) . ?
N2 C6 1.399(3) . ?
N2 C7 1.437(3) . ?
O3 C5 1.200(3) . ?
O4 C6 1.198(3) . ?
C5 C12 1.502(3) . ?
C6 C9 1.516(3) . ?
C7 C15 1.367(3) . ?
C7 C17 1.379(3) . ?
C8 C12 1.557(3) . ?
C9 H9 0.9800 . ?
C9 C12 1.525(3) . ?
C10 C11 1.374(3) . ?
C10 C16 1.375(3) . ?
C11 H11 0.9300 . ?
C11 C14 1.377(3) . ?
C12 H12 0.9800 . ?
C13 H13 0.9300 . ?
C13 C14 1.370(4) . ?
C13 C19 1.374(4) . ?
C14 H14 0.9300 . ?
C15 H15 0.9300 . ?
C15 C20 1.381(3) . ?
C16 H16 0.9300 . ?
C16 C19 1.387(4) . ?
C17 H17 0.9300 . ?
C17 C22 1.379(3) . ?
C18 H18 0.9300 . ?
C18 C20 1.371(4) . ?
C18 C22 1.370(4) . ?
C19 H19 0.9300 . ?
C20 H20 0.9300 . ?
C21 H21A 0.9600 . ?
C21 H21B 0.9600 . ?
C21 H21C 0.9600 . ?
C22 H22 0.9300 . ?

loop_
_geom_torsion_atom_site_label_1
_geom_torsion_atom_site_label_2
_geom_torsion_atom_site_label_3
_geom_torsion_atom_site_label_4
_geom_torsion
_geom_torsion_site_symmetry_1
_geom_torsion_site_symmetry_2
_geom_torsion_site_symmetry_3
_geom_torsion_site_symmetry_4
_geom_torsion_publ_flag
S1 C8 C12 C5 -8.1(3) . . . . ?
S1 C8 C12 C9 102.91(19) . . . . ?
S2 C8 C12 C5 -118.37(18) . . . . ?
S2 C8 C12 C9 -7.40(16) . . . . ?
S2 C9 C12 C5 125.10(16) . . . . ?
S2 C9 C12 C8 7.55(16) . . . . ?
O1 C8 C12 C5 122.6(2) . . . . ?
O1 C8 C12 C9 -126.41(19) . . . . ?
O1 C10 C11 C14 176.8(2) . . . . ?
O1 C10 C16 C19 -177.1(2) . . . . ?
N2 C5 C12 C8 97.1(2) . . . . ?
N2 C5 C12 C9 -8.1(2) . . . . ?
N2 C6 C9 S2 -108.39(19) . . . . ?
N2 C6 C9 C12 -7.7(2) . . . . ?
N2 C7 C15 C20 178.9(2) . . . . ?
N2 C7 C17 C22 -179.0(2) . . . . ?
O3 C5 C12 C8 -82.0(3) . . . . ?
O3 C5 C12 C9 172.7(2) . . . . ?
O4 C6 C9 S2 71.2(3) . . . . ?
O4 C6 C9 C12 171.9(2) . . . . ?
C5 N2 C6 O4 -176.7(2) . . . . ?
C5 N2 C6 C9 2.9(2) . . . . ?
C5 N2 C7 C15 -120.5(3) . . . . ?
C5 N2 C7 C17 59.0(3) . . . . ?
C6 N2 C5 O3 -177.4(2) . . . . ?
C6 N2 C5 C12 3.4(2) . . . . ?
C6 N2 C7 C15 64.3(3) . . . . ?
C6 N2 C7 C17 -116.2(3) . . . . ?
C6 C9 C12 C5 9.5(2) . . . . ?
C6 C9 C12 C8 -108.04(19) . . . . ?
C7 N2 C5 O3 6.9(3) . . . . ?
C7 N2 C5 C12 -172.27(19) . . . . ?
C7 N2 C6 O4 -1.2(4) . . . . ?
C7 N2 C6 C9 178.44(19) . . . . ?
C7 C15 C20 C18 -0.1(4) . . . . ?
C7 C17 C22 C18 0.3(4) . . . . ?
C8 S2 C9 C6 101.34(19) . . . . ?
C8 S2 C9 C12 -6.44(13) . . . . ?
C8 O1 C10 C11 175.2(2) . . . . ?
C8 O1 C10 C16 -7.3(4) . . . . ?
C9 S2 C8 S1 -113.60(14) . . . . ?
C9 S2 C8 O1 116.29(18) . . . . ?
C9 S2 C8 C12 6.29(13) . . . . ?
C10 O1 C8 S1 -63.3(3) . . . . ?
C10 O1 C8 S2 63.4(3) . . . . ?
C10 O1 C8 C12 164.0(2) . . . . ?
C10 C11 C14 C13 0.4(4) . . . . ?
C10 C16 C19 C13 0.9(4) . . . . ?
C11 C10 C16 C19 0.2(4) . . . . ?
C14 C13 C19 C16 -1.3(4) . . . . ?
C15 C7 C17 C22 0.4(4) . . . . ?
C16 C10 C11 C14 -0.8(4) . . . . ?
C17 C7 C15 C20 -0.5(4) . . . . ?
C19 C13 C14 C11 0.6(4) . . . . ?
C20 C18 C22 C17 -0.9(5) . . . . ?
C21 S1 C8 S2 -174.59(14) . . . . ?
C21 S1 C8 O1 -42.9(2) . . . . ?
C21 S1 C8 C12 84.5(2) . . . . ?
C22 C18 C20 C15 0.8(5) . . . . ?
